data_7108640
loop_
_publ_author_name
'Masahito Yoshida'
'Koya Saito'
'Yuta Fujino'
'Takayuki Doi'

_publ_section_title
;
 A concise synthesis of 3-aroylflavones via Lewis base
 9-azajulolidine-catalyzed tandem acyl transfer-cyclization
;
_journal_name_full Chem.Commun.
_journal_page_first 11796
_journal_paper_doi 10.1039/c2cc37015h
_journal_volume 48
_journal_year 2012
_chemical_formula_moiety 'C22 H13 Br O3'
_chemical_formula_sum 'C22 H13 Br O3'
_chemical_formula_weight 405.25
_space_group_IT_number 15
_symmetry_cell_setting monoclinic
_symmetry_Int_Tables_number 15
_symmetry_space_group_name_Hall '-C 2yc'
_symmetry_space_group_name_H-M 'C 1 2/c 1'
_atom_sites_solution_hydrogens geom
_atom_sites_solution_primary direct
_atom_sites_solution_secondary difmap
_cell_angle_alpha 90.0000
_cell_angle_beta 119.619(13)
_cell_angle_gamma 90.0000
_cell_formula_units_Z 8
_cell_length_a 27.076(17)
_cell_length_b 8.210(4)
_cell_length_c 17.965(11)
_cell_measurement_reflns_used 4516
_cell_measurement_temperature 123
_cell_measurement_theta_max 27.40
_cell_measurement_theta_min 3.12
_cell_volume 3472(4)
_computing_cell_refinement CrystalClear
_computing_data_collection 'CrystalClear (Rigaku Inc., 2008)'
_computing_data_reduction CrystalClear
_computing_molecular_graphics 'CrystalStructure 4.0'
_computing_publication_material 'CrystalStructure 4.0 (Rigaku, 2010)'
_computing_structure_refinement 'SHELXL97 (Sheldrick, 2008)'
_computing_structure_solution 'Il Milione (Burla, et al., 2007)'
_diffrn_ambient_temperature 123
_diffrn_detector_area_resol_mean 14.222
_diffrn_measured_fraction_theta_full 0.993
_diffrn_measured_fraction_theta_max 0.993
_diffrn_measurement_device_type 'Rigaku Saturn724'
_diffrn_measurement_method \w
_diffrn_radiation_type 'Mo K\a'
_diffrn_radiation_wavelength 0.71075
_diffrn_reflns_av_R_equivalents 0.1752
_diffrn_reflns_limit_h_max 34
_diffrn_reflns_limit_h_min -34
_diffrn_reflns_limit_k_max 10
_diffrn_reflns_limit_k_min -10
_diffrn_reflns_limit_l_max 23
_diffrn_reflns_limit_l_min -21
_diffrn_reflns_number 23802
_diffrn_reflns_theta_full 27.34
_diffrn_reflns_theta_max 27.34
_diffrn_standards_number 0
_exptl_absorpt_coefficient_mu 2.394
_exptl_absorpt_correction_T_max 0.976
_exptl_absorpt_correction_T_min 0.757
_exptl_absorpt_correction_type multi-scan
_exptl_absorpt_process_details 'REQAB (Rigaku, 1998)'
_exptl_crystal_colour colorless
_exptl_crystal_density_diffrn 1.551
_exptl_crystal_density_method 'not measured'
_exptl_crystal_description prism
_exptl_crystal_F_000 1632.00
_exptl_crystal_size_max 0.020
_exptl_crystal_size_mid 0.010
_exptl_crystal_size_min 0.010
_refine_diff_density_max 0.490
_refine_diff_density_min -0.520
_refine_ls_extinction_method none
_refine_ls_goodness_of_fit_ref 1.250
_refine_ls_hydrogen_treatment constr
_refine_ls_number_parameters 235
_refine_ls_number_reflns 3907
_refine_ls_number_restraints 0
_refine_ls_R_factor_gt 0.1527
_refine_ls_shift/su_max 0.004
_refine_ls_structure_factor_coef Fsqd
_refine_ls_weighting_details 'w = 1/[\s^2^(Fo^2^)+(0.0132P)^2^+67.9503P] where P=(Fo^2^+2Fc^2^)/3'
_refine_ls_weighting_scheme calc
_refine_ls_wR_factor_ref 0.2342
_reflns_number_gt 2650
_reflns_number_total 3907
_reflns_threshold_expression F^2^>2.0\s(F^2^)
_cod_data_source_file c2cc37015h.txt
_cod_data_source_block KS001
_cod_database_code 7108640

loop_
_symmetry_equiv_pos_site_id
_symmetry_equiv_pos_as_xyz
1 +X,+Y,+Z
2 -X,+Y,1/2-Z
3 -X,-Y,-Z
4 +X,-Y,1/2+Z
5 1/2+X,1/2+Y,+Z
6 1/2-X,1/2+Y,1/2-Z
7 1/2-X,1/2-Y,-Z
8 1/2+X,1/2-Y,1/2+Z

loop_
_atom_site_label
_atom_site_type_symbol
_atom_site_fract_x
_atom_site_fract_y
_atom_site_fract_z
_atom_site_U_iso_or_equiv
_atom_site_adp_type
_atom_site_occupancy
_atom_site_symmetry_multiplicity
_atom_site_calc_flag
_atom_site_refinement_flags
Br1 Br 0.44771(5) 1.33825(13) 1.06522(8) 0.0505(4) Uani 1.0 8 d .
O1 O 0.3253(3) 0.3601(8) 0.8253(4) 0.0362(16) Uani 1.0 8 d .
O2 O 0.3955(3) 0.7716(8) 0.7855(5) 0.0385(17) Uani 1.0 8 d .
O3 O 0.2956(3) 0.8863(8) 0.8470(5) 0.0416(18) Uani 1.0 8 d .
C1 C 0.3451(4) 0.6455(12) 0.8480(6) 0.032(3) Uani 1.0 8 d .
C2 C 0.3212(4) 0.5080(12) 0.8576(6) 0.032(3) Uani 1.0 8 d .
C3 C 0.3558(4) 0.3489(12) 0.7822(6) 0.032(3) Uani 1.0 8 d .
C4 C 0.3599(4) 0.1927(12) 0.7534(6) 0.037(3) Uani 1.0 8 d .
C5 C 0.3914(4) 0.1728(14) 0.7121(6) 0.041(3) Uani 1.0 8 d .
C6 C 0.4196(5) 0.3041(13) 0.7020(7) 0.045(3) Uani 1.0 8 d .
C7 C 0.4151(4) 0.4594(13) 0.7286(7) 0.039(3) Uani 1.0 8 d .
C8 C 0.3830(4) 0.4831(12) 0.7700(6) 0.031(3) Uani 1.0 8 d .
C9 C 0.3773(4) 0.6449(13) 0.8006(6) 0.036(3) Uani 1.0 8 d .
C10 C 0.3397(5) 0.8109(11) 0.8803(6) 0.030(3) Uani 1.0 8 d .
C11 C 0.3937(5) 0.8799(12) 0.9532(7) 0.036(3) Uani 1.0 8 d .
C12 C 0.3959(4) 1.0482(11) 0.9736(6) 0.032(3) Uani 1.0 8 d .
C13 C 0.4433(4) 1.1103(12) 1.0430(7) 0.036(3) Uani 1.0 8 d .
C14 C 0.4905(5) 1.0141(12) 1.0917(7) 0.042(3) Uani 1.0 8 d .
C15 C 0.4895(4) 0.8495(12) 1.0737(6) 0.033(3) Uani 1.0 8 d .
C16 C 0.4407(5) 0.7834(12) 1.0033(6) 0.035(3) Uani 1.0 8 d .
C17 C 0.2896(4) 0.4909(12) 0.9052(7) 0.037(3) Uani 1.0 8 d .
C18 C 0.2417(5) 0.3898(13) 0.8710(7) 0.043(3) Uani 1.0 8 d .
C19 C 0.2101(5) 0.3784(12) 0.9124(7) 0.042(3) Uani 1.0 8 d .
C20 C 0.2271(5) 0.4649(13) 0.9893(7) 0.039(3) Uani 1.0 8 d .
C21 C 0.2754(5) 0.5616(13) 1.0242(8) 0.049(3) Uani 1.0 8 d .
C22 C 0.3058(5) 0.5773(11) 0.9815(7) 0.034(3) Uani 1.0 8 d .
H4 H 0.3414 0.1023 0.7621 0.0447 Uiso 1.0 8 calc R
H5 H 0.3936 0.0688 0.6907 0.0487 Uiso 1.0 8 calc R
H6 H 0.4425 0.2875 0.6763 0.0540 Uiso 1.0 8 calc R
H7 H 0.4335 0.5488 0.7189 0.0471 Uiso 1.0 8 calc R
H12 H 0.3647 1.1173 0.9393 0.0382 Uiso 1.0 8 calc R
H14 H 0.5236 1.0610 1.1376 0.0509 Uiso 1.0 8 calc R
H15 H 0.5212 0.7822 1.1083 0.0398 Uiso 1.0 8 calc R
H16 H 0.4400 0.6711 0.9900 0.0416 Uiso 1.0 8 calc R
H18 H 0.2309 0.3298 0.8200 0.0510 Uiso 1.0 8 calc R
H19 H 0.1770 0.3122 0.8890 0.0507 Uiso 1.0 8 calc R
H20 H 0.2052 0.4569 1.0173 0.0470 Uiso 1.0 8 calc R
H21 H 0.2875 0.6165 1.0770 0.0584 Uiso 1.0 8 calc R
H22 H 0.3379 0.6472 1.0038 0.0407 Uiso 1.0 8 calc R

loop_
_atom_site_aniso_label
_atom_site_aniso_U_11
_atom_site_aniso_U_22
_atom_site_aniso_U_33
_atom_site_aniso_U_12
_atom_site_aniso_U_13
_atom_site_aniso_U_23
Br1 0.0541(7) 0.0288(5) 0.0657(8) -0.0032(6) 0.0273(6) -0.0100(6)
O1 0.039(4) 0.024(4) 0.043(4) -0.002(3) 0.019(4) -0.008(3)
O2 0.040(4) 0.030(4) 0.051(5) -0.003(3) 0.026(4) -0.004(4)
O3 0.032(4) 0.036(4) 0.048(5) 0.002(3) 0.013(4) -0.002(4)
C1 0.027(5) 0.039(6) 0.024(5) 0.004(5) 0.007(4) -0.001(5)
C2 0.032(6) 0.032(6) 0.030(6) -0.005(5) 0.013(5) -0.001(5)
C3 0.020(5) 0.033(5) 0.036(6) 0.010(5) 0.010(5) -0.006(5)
C4 0.032(6) 0.029(6) 0.042(6) 0.001(4) 0.011(5) 0.001(5)
C5 0.042(6) 0.041(6) 0.036(6) 0.011(5) 0.017(5) -0.005(5)
C6 0.043(7) 0.046(7) 0.048(7) 0.006(5) 0.024(6) -0.004(6)
C7 0.028(6) 0.044(6) 0.039(6) -0.000(5) 0.011(5) -0.004(5)
C8 0.022(5) 0.038(6) 0.029(5) -0.007(4) 0.010(5) -0.005(5)
C9 0.032(6) 0.037(6) 0.030(6) -0.003(5) 0.008(5) -0.002(5)
C10 0.048(6) 0.021(5) 0.028(5) 0.008(4) 0.024(5) 0.004(4)
C11 0.041(6) 0.032(6) 0.038(6) -0.005(5) 0.023(6) 0.001(5)
C12 0.028(6) 0.029(5) 0.041(6) 0.000(4) 0.020(5) 0.005(5)
C13 0.034(6) 0.036(6) 0.046(7) -0.001(5) 0.027(6) -0.006(5)
C14 0.062(8) 0.024(5) 0.052(7) -0.014(5) 0.037(7) -0.009(5)
C15 0.034(5) 0.027(5) 0.036(6) 0.002(5) 0.015(5) -0.001(5)
C16 0.047(7) 0.025(5) 0.044(6) -0.001(5) 0.031(6) 0.002(5)
C17 0.029(6) 0.028(5) 0.041(6) 0.001(4) 0.008(5) 0.007(5)
C18 0.042(7) 0.043(6) 0.044(7) 0.002(5) 0.023(6) 0.006(5)
C19 0.036(6) 0.032(6) 0.061(8) -0.001(5) 0.025(6) 0.008(5)
C20 0.041(6) 0.040(6) 0.052(7) 0.011(5) 0.035(6) 0.013(6)
C21 0.038(7) 0.041(7) 0.056(8) 0.001(5) 0.016(6) 0.005(6)
C22 0.039(6) 0.027(5) 0.042(6) 0.005(5) 0.025(6) -0.002(5)

loop_
_atom_type_symbol
_atom_type_description
_atom_type_scat_dispersion_real
_atom_type_scat_dispersion_imag
_atom_type_scat_source
C C 0.0033 0.0016
;
International Tables for Crystallography
(1992, Vol. C, Tables 4.2.6.8 and 6.1.1.4)
;
H H 0.0000 0.0000
;
International Tables for Crystallography
(1992, Vol. C, Table 6.1.1.4)
;
Br Br -0.2901 2.4595
;
International Tables for Crystallography
(1992, Vol. C, Tables 4.2.6.8 and 6.1.1.4)
;
O O 0.0106 0.0060
;
International Tables for Crystallography
(1992, Vol. C, Tables 4.2.6.8 and 6.1.1.4)
;

loop_
_geom_angle_atom_site_label_1
_geom_angle_atom_site_label_2
_geom_angle_atom_site_label_3
_geom_angle
_geom_angle_publ_flag
C2 O1 C3 119.4(9) yes
C2 C1 C9 121.4(10) yes
C2 C1 C10 124.0(12) yes
C9 C1 C10 114.6(10) yes
O1 C2 C1 122.7(12) yes
O1 C2 C17 110.5(9) yes
C1 C2 C17 126.8(10) yes
O1 C3 C4 116.2(10) yes
O1 C3 C8 122.6(10) yes
C4 C3 C8 121.1(12) yes
C3 C4 C5 118.9(10) yes
C4 C5 C6 120.2(11) yes
C5 C6 C7 121.6(13) yes
C6 C7 C8 119.3(11) yes
C3 C8 C7 118.9(10) yes
C3 C8 C9 119.4(11) yes
C7 C8 C9 121.7(10) yes
O2 C9 C1 122.1(10) yes
O2 C9 C8 123.4(12) yes
C1 C9 C8 114.4(10) yes
O3 C10 C1 121.9(8) yes
O3 C10 C11 122.2(9) yes
C1 C10 C11 115.8(8) yes
C10 C11 C12 119.2(8) yes
C10 C11 C16 122.2(9) yes
C12 C11 C16 118.6(8) yes
C11 C12 C13 119.8(8) yes
Br1 C13 C12 119.3(7) yes
Br1 C13 C14 119.1(7) yes
C12 C13 C14 121.3(9) yes
C13 C14 C15 120.2(9) yes
C14 C15 C16 119.1(9) yes
C11 C16 C15 121.0(9) yes
C2 C17 C18 118.4(10) yes
C2 C17 C22 121.5(9) yes
C18 C17 C22 120.0(13) yes
C17 C18 C19 119.2(11) yes
C18 C19 C20 120.1(10) yes
C19 C20 C21 120.5(14) yes
C20 C21 C22 119.4(12) yes
C17 C22 C21 120.7(10) yes
C3 C4 H4 120.529 no
C5 C4 H4 120.559 no
C4 C5 H5 119.926 no
C6 C5 H5 119.917 no
C5 C6 H6 119.193 no
C7 C6 H6 119.193 no
C6 C7 H7 120.359 no
C8 C7 H7 120.355 no
C11 C12 H12 120.096 no
C13 C12 H12 120.088 no
C13 C14 H14 119.900 no
C15 C14 H14 119.891 no
C14 C15 H15 120.465 no
C16 C15 H15 120.462 no
C11 C16 H16 119.503 no
C15 C16 H16 119.515 no
C17 C18 H18 120.372 no
C19 C18 H18 120.381 no
C18 C19 H19 119.934 no
C20 C19 H19 119.929 no
C19 C20 H20 119.777 no
C21 C20 H20 119.771 no
C20 C21 H21 120.286 no
C22 C21 H21 120.297 no
C17 C22 H22 119.657 no
C21 C22 H22 119.654 no

loop_
_geom_bond_atom_site_label_1
_geom_bond_atom_site_label_2
_geom_bond_distance
_geom_bond_publ_flag
Br1 C13 1.905(10) yes
O1 C2 1.374(13) yes
O1 C3 1.385(15) yes
O2 C9 1.237(14) yes
O3 C10 1.209(12) yes
C1 C2 1.353(15) yes
C1 C9 1.492(18) yes
C1 C10 1.511(14) yes
C2 C17 1.485(19) yes
C3 C4 1.407(15) yes
C3 C8 1.401(15) yes
C4 C5 1.391(19) yes
C5 C6 1.382(17) yes
C6 C7 1.387(16) yes
C7 C8 1.411(19) yes
C8 C9 1.474(15) yes
C10 C11 1.509(12) yes
C11 C12 1.423(14) yes
C11 C16 1.388(13) yes
C12 C13 1.371(12) yes
C13 C14 1.384(14) yes
C14 C15 1.387(14) yes
C15 C16 1.410(12) yes
C17 C18 1.402(14) yes
C17 C22 1.408(15) yes
C18 C19 1.39(2) yes
C19 C20 1.414(17) yes
C20 C21 1.388(15) yes
C21 C22 1.38(2) yes
C4 H4 0.950 no
C5 H5 0.950 no
C6 H6 0.950 no
C7 H7 0.950 no
C12 H12 0.950 no
C14 H14 0.950 no
C15 H15 0.950 no
C16 H16 0.950 no
C18 H18 0.950 no
C19 H19 0.950 no
C20 H20 0.950 no
C21 H21 0.950 no
C22 H22 0.950 no

loop_
_geom_contact_atom_site_label_1
_geom_contact_atom_site_label_2
_geom_contact_distance
_geom_contact_publ_flag
_geom_contact_site_symmetry_2
O1 C9 2.874(14) no .
O1 C18 2.777(17) no .
O1 C22 3.579(15) no .
O2 O3 3.519(13) no .
O2 C7 2.904(14) no .
O2 C10 2.799(17) no .
O2 C11 3.166(16) no .
O2 C16 3.477(14) no .
O3 C2 3.167(12) no .
O3 C9 3.367(15) no .
O3 C12 2.865(10) no .
O3 C17 3.439(13) no .
O3 C22 3.419(13) no .
C1 C3 2.784(15) no .
C1 C16 2.938(12) no .
C1 C22 3.117(18) no .
C2 C8 2.814(19) no .
C2 C11 3.577(13) no .
C3 C6 2.77(2) no .
C4 C7 2.809(16) no .
C5 C8 2.803(16) no .
C9 C11 3.200(16) no .
C9 C16 3.366(14) no .
C10 C17 3.089(15) no .
C10 C22 3.079(17) no .
C11 C14 2.798(13) no .
C12 C15 2.794(12) no .
C13 C16 2.769(14) no .
C17 C20 2.78(2) no .
C18 C21 2.813(17) no .
C19 C22 2.783(14) no .
O1 O3 3.214(8) no 6_546
O1 C12 3.504(11) no 1_545
O2 C4 3.559(12) no 1_565
O2 C5 3.529(13) no 1_565
O2 C14 3.280(12) no 3_677
O2 C18 3.510(11) no 6_556
O2 C19 3.396(11) no 6_556
O3 O1 3.214(8) no 6_556
O3 C3 3.589(11) no 6_556
O3 C18 3.528(15) no 6_556
O3 C20 3.507(17) no 7_567
C3 O3 3.589(11) no 6_546
C4 O2 3.559(12) no 1_545
C4 C18 3.559(13) no 6_546
C5 O2 3.529(13) no 1_545
C5 C19 3.511(14) no 6_546
C12 O1 3.504(11) no 1_565
C13 C15 3.404(19) no 3_677
C14 O2 3.280(12) no 3_677
C14 C14 3.59(2) no 3_677
C14 C15 3.460(19) no 3_677
C14 C16 3.51(2) no 3_677
C15 C13 3.404(19) no 3_677
C15 C14 3.460(19) no 3_677
C16 C14 3.51(2) no 3_677
C18 O2 3.510(11) no 6_546
C18 O3 3.528(15) no 6_546
C18 C4 3.559(13) no 6_556
C19 O2 3.396(11) no 6_546
C19 C5 3.511(14) no 6_556
C19 C19 3.507(14) no 7_557
C19 C20 3.315(14) no 7_557
C20 O3 3.507(17) no 7_567
C20 C19 3.315(14) no 7_557
C21 C21 3.322(15) no 7_567
Br1 H12 2.9044 no .
Br1 H14 2.9082 no .
O1 H4 2.5380 no .
O1 H18 2.5243 no .
O2 H7 2.6547 no .
O2 H16 3.3551 no .
O3 H12 2.6034 no .
O3 H22 3.1485 no .
C1 H16 2.5839 no .
C1 H22 2.8996 no .
C2 H16 3.1997 no .
C2 H18 2.6348 no .
C2 H22 2.6909 no .
C3 H5 3.2710 no .
C3 H7 3.2834 no .
C4 H6 3.2554 no .
C5 H7 3.2717 no .
C6 H4 3.2633 no .
C7 H5 3.2695 no .
C8 H4 3.3018 no .
C8 H6 3.2705 no .
C9 H7 2.7010 no .
C9 H16 2.9662 no .
C10 H12 2.6831 no .
C10 H16 2.6987 no .
C10 H22 2.6161 no .
C11 H15 3.2902 no .
C11 H22 2.8481 no .
C12 H14 3.2524 no .
C12 H16 3.2779 no .
C13 H15 3.2612 no .
C14 H12 3.2555 no .
C14 H16 3.2656 no .
C16 H12 3.2763 no .
C16 H14 3.2712 no .
C16 H22 3.0036 no .
C17 H19 3.2653 no .
C17 H21 3.2810 no .
C18 H20 3.2795 no .
C18 H22 3.2877 no .
C19 H21 3.2912 no .
C20 H18 3.2871 no .
C20 H22 3.2473 no .
C21 H19 3.2856 no .
C22 H18 3.2930 no .
C22 H20 3.2470 no .
H4 H5 2.3479 no .
H5 H6 2.3200 no .
H6 H7 2.3308 no .
H14 H15 2.3420 no .
H15 H16 2.3592 no .
H16 H22 2.9020 no .
H18 H19 2.3403 no .
H19 H20 2.3596 no .
H20 H21 2.3391 no .
H21 H22 2.3292 no .
Br1 H7 3.1114 no 4_575
Br1 H16 3.0100 no 1_565
O1 H12 2.6735 no 1_545
O2 H4 3.0146 no 1_565
O2 H5 2.9612 no 1_565
O2 H14 2.3663 no 3_677
O2 H18 3.0211 no 6_556
O2 H19 2.7766 no 6_556
O3 H4 2.9788 no 1_565
O3 H18 2.7575 no 6_556
O3 H20 2.7664 no 7_567
O3 H21 3.1580 no 7_567
C1 H18 3.0818 no 6_556
C2 H12 3.4814 no 1_545
C3 H12 3.3119 no 1_545
C3 H15 3.1050 no 3_667
C3 H21 3.2173 no 4_564
C4 H12 3.3346 no 1_545
C4 H14 3.4656 no 3_667
C4 H15 2.9442 no 3_667
C4 H21 3.1944 no 4_564
C5 H14 3.1818 no 3_667
C5 H15 2.9320 no 3_667
C5 H19 3.4883 no 6_546
C5 H21 3.1701 no 4_564
C5 H22 3.5943 no 4_564
C6 H6 3.2663 no 2_656
C6 H15 3.0466 no 3_667
C6 H21 3.2123 no 4_564
C6 H22 3.1531 no 4_564
C7 H15 3.2402 no 3_667
C7 H21 3.2313 no 4_564
C8 H15 3.2630 no 3_667
C8 H21 3.2420 no 4_564
C9 H14 3.3634 no 3_677
C9 H18 3.0512 no 6_556
C9 H19 3.2711 no 6_556
C10 H4 3.2130 no 1_565
C10 H18 3.1351 no 6_556
C10 H20 3.2724 no 7_567
C11 H4 3.5094 no 1_565
C11 H14 3.3945 no 3_677
C11 H20 3.2620 no 7_567
C12 H4 3.3567 no 1_565
C12 H15 3.5214 no 3_677
C12 H20 2.8219 no 7_567
C13 H15 3.4160 no 3_677
C14 H6 3.4748 no 4_565
C15 H6 2.9318 no 4_565
C16 H6 3.1380 no 4_565
C16 H14 3.3753 no 3_677
C17 H4 3.4527 no 6_556
C17 H12 3.5609 no 1_545
C18 H4 2.9166 no 6_556
C18 H5 3.5764 no 6_556
C18 H20 3.3677 no 7_557
C19 H4 3.2916 no 6_556
C19 H5 2.9360 no 6_556
C19 H20 3.4011 no 7_557
C20 H5 3.3791 no 6_556
C20 H12 3.3790 no 7_567
C20 H19 3.3305 no 7_557
C20 H21 3.5945 no 7_567
C21 H19 3.3948 no 7_557
C21 H21 3.1828 no 7_567
C22 H21 3.3436 no 7_567
H4 O2 3.0146 no 1_545
H4 O3 2.9788 no 1_545
H4 C10 3.2130 no 1_545
H4 C11 3.5094 no 1_545
H4 C12 3.3567 no 1_545
H4 C17 3.4527 no 6_546
H4 C18 2.9166 no 6_546
H4 C19 3.2916 no 6_546
H4 H12 2.9254 no 1_545
H4 H14 3.4473 no 3_667
H4 H15 3.4042 no 3_667
H4 H18 2.8569 no 6_546
H4 H19 3.4579 no 6_546
H5 O2 2.9612 no 1_545
H5 C18 3.5764 no 6_546
H5 C19 2.9360 no 6_546
H5 C20 3.3791 no 6_546
H5 H14 2.9723 no 3_667
H5 H15 3.4085 no 3_667
H5 H19 2.7272 no 6_546
H5 H20 3.4769 no 6_546
H6 C6 3.2663 no 2_656
H6 C14 3.4748 no 4_564
H6 C15 2.9318 no 4_564
H6 C16 3.1380 no 4_564
H6 H6 2.9243 no 2_656
H6 H15 3.5369 no 3_667
H6 H15 2.9888 no 4_564
H6 H16 3.3313 no 4_564
H6 H22 3.0387 no 4_564
H7 Br1 3.1114 no 4_574
H7 H7 3.1976 no 2_656
H7 H19 3.4143 no 6_556
H12 O1 2.6735 no 1_565
H12 C2 3.4814 no 1_565
H12 C3 3.3119 no 1_565
H12 C4 3.3346 no 1_565
H12 C17 3.5609 no 1_565
H12 C20 3.3790 no 7_567
H12 H4 2.9254 no 1_565
H12 H20 2.4523 no 7_567
H14 O2 2.3663 no 3_677
H14 C4 3.4656 no 3_667
H14 C5 3.1818 no 3_667
H14 C9 3.3634 no 3_677
H14 C11 3.3945 no 3_677
H14 C16 3.3753 no 3_677
H14 H4 3.4473 no 3_667
H14 H5 2.9723 no 3_667
H15 C3 3.1050 no 3_667
H15 C4 2.9442 no 3_667
H15 C5 2.9320 no 3_667
H15 C6 3.0466 no 3_667
H15 C7 3.2402 no 3_667
H15 C8 3.2630 no 3_667
H15 C12 3.5214 no 3_677
H15 C13 3.4160 no 3_677
H15 H4 3.4042 no 3_667
H15 H5 3.4085 no 3_667
H15 H6 3.5369 no 3_667
H15 H6 2.9888 no 4_565
H16 Br1 3.0100 no 1_545
H16 H6 3.3313 no 4_565
H18 O2 3.0211 no 6_546
H18 O3 2.7575 no 6_546
H18 C1 3.0818 no 6_546
H18 C9 3.0512 no 6_546
H18 C10 3.1351 no 6_546
H18 H4 2.8569 no 6_556
H18 H20 3.4743 no 7_557
H19 O2 2.7766 no 6_546
H19 C5 3.4883 no 6_556
H19 C9 3.2711 no 6_546
H19 C20 3.3305 no 7_557
H19 C21 3.3948 no 7_557
H19 H4 3.4579 no 6_556
H19 H5 2.7272 no 6_556
H19 H7 3.4143 no 6_546
H19 H20 3.5474 no 7_557
H20 O3 2.7664 no 7_567
H20 C10 3.2724 no 7_567
H20 C11 3.2620 no 7_567
H20 C12 2.8219 no 7_567
H20 C18 3.3677 no 7_557
H20 C19 3.4011 no 7_557
H20 H5 3.4769 no 6_556
H20 H12 2.4523 no 7_567
H20 H18 3.4743 no 7_557
H20 H19 3.5474 no 7_557
H20 H22 3.4103 no 7_567
H21 O3 3.1580 no 7_567
H21 C3 3.2173 no 4_565
H21 C4 3.1944 no 4_565
H21 C5 3.1701 no 4_565
H21 C6 3.2123 no 4_565
H21 C7 3.2313 no 4_565
H21 C8 3.2420 no 4_565
H21 C20 3.5945 no 7_567
H21 C21 3.1828 no 7_567
H21 C22 3.3436 no 7_567
H21 H21 3.3212 no 7_567
H21 H22 3.5399 no 7_567
H22 C5 3.5943 no 4_565
H22 C6 3.1531 no 4_565
H22 H6 3.0387 no 4_565
H22 H20 3.4103 no 7_567
H22 H21 3.5399 no 7_567

loop_
_geom_torsion_atom_site_label_1
_geom_torsion_atom_site_label_2
_geom_torsion_atom_site_label_3
_geom_torsion_atom_site_label_4
_geom_torsion
_geom_torsion_publ_flag
C2 O1 C3 C4 177.9(6) no
C2 O1 C3 C8 0.1(10) no
C3 O1 C2 C1 1.0(10) no
C3 O1 C2 C17 -176.9(6) no
C2 C1 C9 O2 174.2(7) no
C2 C1 C9 C8 -2.9(10) no
C9 C1 C2 O1 0.5(11) no
C9 C1 C2 C17 178.1(7) no
C2 C1 C10 O3 -71.5(13) no
C2 C1 C10 C11 111.8(10) no
C10 C1 C2 O1 178.0(7) no
C10 C1 C2 C17 -4.5(12) no
C9 C1 C10 O3 106.1(12) no
C9 C1 C10 C11 -70.6(10) no
C10 C1 C9 O2 -3.5(10) no
C10 C1 C9 C8 179.4(6) no
O1 C2 C17 C18 -40.8(10) no
O1 C2 C17 C22 141.3(7) no
C1 C2 C17 C18 141.4(8) no
C1 C2 C17 C22 -36.5(13) no
O1 C3 C4 C5 -178.0(6) no
O1 C3 C8 C7 177.3(6) no
O1 C3 C8 C9 -2.7(11) no
C4 C3 C8 C7 -0.4(11) no
C4 C3 C8 C9 179.7(6) no
C8 C3 C4 C5 -0.2(11) no
C3 C4 C5 C6 2.0(11) no
C4 C5 C6 C7 -3.2(13) no
C5 C6 C7 C8 2.6(13) no
C6 C7 C8 C3 -0.8(11) no
C6 C7 C8 C9 179.2(7) no
C3 C8 C9 O2 -173.2(7) no
C3 C8 C9 C1 3.9(10) no
C7 C8 C9 O2 6.9(12) no
C7 C8 C9 C1 -176.1(7) no
O3 C10 C11 C12 -11.7(18) no
O3 C10 C11 C16 165.9(11) no
C1 C10 C11 C12 165.0(10) no
C1 C10 C11 C16 -17.4(17) no
C10 C11 C12 C13 175.9(11) no
C10 C11 C16 C15 -176.8(11) no
C12 C11 C16 C15 0.8(19) no
C16 C11 C12 C13 -1.8(19) no
C11 C12 C13 Br1 176.0(10) no
C11 C12 C13 C14 3(2) no
Br1 C13 C14 C15 -176.3(9) no
C12 C13 C14 C15 -3(2) no
C13 C14 C15 C16 2(2) no
C14 C15 C16 C11 -1.1(19) no
C2 C17 C18 C19 -177.0(8) no
C2 C17 C22 C21 179.1(7) no
C18 C17 C22 C21 1.2(13) no
C22 C17 C18 C19 1.0(13) no
C17 C18 C19 C20 -1.5(14) no
C18 C19 C20 C21 -0.2(14) no
C19 C20 C21 C22 2.3(14) no
C20 C21 C22 C17 -2.8(14) no
